data_1546884
loop_
_publ_author_name
'B\"oserle, Ji\<r\'i'
'Zhigulin, Grigory'
'\<St\<epni\<cka, Petr'
'Hork\'y, Filip'
'Erben, Milan'
'Jambor, Roman'
'R\%u\<zi\<cka, Ale\<s'
'Ketkov, Sergey'
'Dost\'al, Libor'

_publ_section_title
;
 Facile activation of alkynes with a boraguanidinato-stabilized germylene:
 a combined experimental and theoretical study
;
_journal_issue 36
_journal_name_full 'Dalton Transactions'
_journal_page_first 12339
_journal_page_last 12353
_journal_paper_doi 10.1039/C7DT01950E
_journal_volume 46
_journal_year 2017
_chemical_formula_moiety 'C114 H146 B4 Fe Ge4 N12, 6(C7 H8)'
_chemical_formula_sum 'C156 H194 B4 Fe Ge4 N12'
_chemical_formula_weight 2626.67
_space_group_crystal_system triclinic
_space_group_IT_number 2
_space_group_name_Hall '-P 1'
_space_group_name_H-M_alt 'P -1'
_symmetry_space_group_name_Hall '-P 1'
_symmetry_space_group_name_H-M 'P -1'
_atom_sites_solution_hydrogens geom
_audit_creation_method 'APEX3 v2016.5-0'
_audit_update_record
;
2017-02-17 deposited with the CCDC.
2017-08-24 downloaded from the CCDC.
;
_cell_angle_alpha 77.578(3)
_cell_angle_beta 78.671(3)
_cell_angle_gamma 72.523(3)
_cell_formula_units_Z 1
_cell_length_a 10.8838(8)
_cell_length_b 16.8256(12)
_cell_length_c 19.8906(16)
_cell_measurement_reflns_used 54930
_cell_measurement_temperature 150(2)
_cell_measurement_theta_max 26
_cell_measurement_theta_min 1
_cell_volume 3358.9(4)
_computing_cell_refinement 'APEX3 v2016.5-0 (Bruker AXS)'
_computing_data_collection 'Bruker Instrument Service vV6.2.3'
_computing_data_reduction 'SAINT V8.37A (Bruker AXS Inc., 2015)'
_computing_molecular_graphics 'Platon (Spek, 2009)'
_computing_publication_material 'Platon (Spek, 2009)'
_computing_structure_refinement 'SHELXL-2014/7 (Sheldrick, 2014)'
_computing_structure_solution 'XT, VERSION 2014/5'
_diffrn_ambient_temperature 150(2)
_diffrn_detector_area_resol_mean 10.4167
_diffrn_measured_fraction_theta_full 0.980
_diffrn_measured_fraction_theta_max 0.980
_diffrn_measurement_device_type 'Bruker D8 - Venture'
_diffrn_measurement_method '\f and \w scans to fill the Ewald sphere'
_diffrn_radiation_type MoK\a
_diffrn_radiation_wavelength 0.71073
_diffrn_reflns_av_R_equivalents 0.1083
_diffrn_reflns_av_unetI/netI 0.0884
_diffrn_reflns_Laue_measured_fraction_full 0.980
_diffrn_reflns_Laue_measured_fraction_max 0.980
_diffrn_reflns_limit_h_max 13
_diffrn_reflns_limit_h_min -13
_diffrn_reflns_limit_k_max 20
_diffrn_reflns_limit_k_min -20
_diffrn_reflns_limit_l_max 24
_diffrn_reflns_limit_l_min -24
_diffrn_reflns_number 54930
_diffrn_reflns_point_group_measured_fraction_full 0.980
_diffrn_reflns_point_group_measured_fraction_max 0.980
_diffrn_reflns_theta_full 25.242
_diffrn_reflns_theta_max 24.960
_diffrn_reflns_theta_min 2.288
_diffrn_source 'sealed X-ray tube'
_exptl_absorpt_coefficient_mu 1.048
_exptl_absorpt_correction_T_max 0.9270
_exptl_absorpt_correction_T_min 0.8490
_exptl_absorpt_correction_type multi-scan
_exptl_absorpt_process_details
;
SADABS-2016/2 - Bruker AXS area detector
scaling and absorption correction
;
_exptl_crystal_colour orange
_exptl_crystal_density_diffrn 1.299
_exptl_crystal_description block
_exptl_crystal_F_000 1388
_exptl_crystal_size_max 0.161
_exptl_crystal_size_mid 0.073
_exptl_crystal_size_min 0.073
_refine_diff_density_max 0.920
_refine_diff_density_min -0.695
_refine_diff_density_rms 0.120
_refine_ls_extinction_method none
_refine_ls_goodness_of_fit_ref 1.134
_refine_ls_hydrogen_treatment constr
_refine_ls_matrix_type full
_refine_ls_number_parameters 684
_refine_ls_number_reflns 11525
_refine_ls_number_restraints 0
_refine_ls_restrained_S_all 1.134
_refine_ls_R_factor_all 0.1122
_refine_ls_R_factor_gt 0.0817
_refine_ls_shift/su_max 0.000
_refine_ls_shift/su_mean 0.000
_refine_ls_structure_factor_coef Fsqd
_refine_ls_weighting_details 'w=1/[\s^2^(Fo^2^)+(0.0065P)^2^+27.3708P] where P=(Fo^2^+2Fc^2^)/3'
_refine_ls_weighting_scheme calc
_refine_ls_wR_factor_gt 0.1579
_refine_ls_wR_factor_ref 0.1699
_reflns_Friedel_coverage 0.000
_reflns_number_gt 8415
_reflns_number_total 11525
_reflns_threshold_expression 'I > 2\s(I)'
_cod_data_source_file c7dt01950e5.cif
_cod_data_source_block 4
_cod_database_code 1546884
_shelx_space_group_comment
;
The symmetry employed for this shelxl refinement is uniquely defined
by the following loop, which should always be used as a source of
symmetry information in preference to the above space-group names.
They are only intended as comments.
;
_shelx_estimated_absorpt_t_min 0.849
_shelx_estimated_absorpt_t_max 0.927
_platon_squeeze_void_probe_radius 1.20

loop_
_space_group_symop_operation_xyz
'x, y, z'
'-x, -y, -z'

loop_
_atom_site_label
_atom_site_type_symbol
_atom_site_fract_x
_atom_site_fract_y
_atom_site_fract_z
_atom_site_U_iso_or_equiv
_atom_site_adp_type
_atom_site_occupancy
_atom_site_site_symmetry_order
_atom_site_calc_flag
_atom_site_refinement_flags_posn
_atom_site_refinement_flags_adp
_atom_site_refinement_flags_occupancy
Ge1 Ge 0.27847(6) 0.69055(4) 0.25605(3) 0.01320(16) Uani 1 1 d . . .
C1 C 0.3941(6) 0.8272(4) 0.1934(3) 0.0176(14) Uani 1 1 d . . .
N1 N 0.3073(5) 0.7822(3) 0.1891(3) 0.0162(12) Uani 1 1 d . . .
Fe1 Fe 0.5000 0.5000 0.5000 0.0125(3) Uani 1 2 d S . P
B1 B 0.1697(7) 0.8087(4) 0.1784(4) 0.0155(15) Uani 1 1 d . . .
B2 B 0.4520(7) 0.4086(5) 0.2423(4) 0.0201(16) Uani 1 1 d . . .
Ge2 Ge 0.40287(6) 0.54202(4) 0.27850(3) 0.01212(16) Uani 1 1 d . . .
C2 C 0.5270(7) 0.7940(4) 0.1703(3) 0.0230(16) Uani 1 1 d . . .
N2 N 0.1143(5) 0.7484(3) 0.2308(3) 0.0143(11) Uani 1 1 d . . .
N4 N 0.5263(5) 0.4717(3) 0.2223(3) 0.0155(11) Uani 1 1 d . . .
C4 C 0.5749(8) 0.9096(5) 0.2021(4) 0.039(2) Uani 1 1 d . . .
H4 H 0.6363 0.9389 0.2038 0.047 Uiso 1 1 calc R U .
N3 N 0.1082(5) 0.8713(3) 0.1271(3) 0.0171(12) Uani 1 1 d . . .
C3 C 0.6149(7) 0.8361(5) 0.1764(4) 0.0354(19) Uani 1 1 d . . .
H3 H 0.7050 0.8130 0.1622 0.043 Uiso 1 1 calc R U .
N5 N 0.3531(5) 0.4419(3) 0.2986(3) 0.0143(11) Uani 1 1 d . . .
C5 C 0.4444(8) 0.9420(4) 0.2258(4) 0.0341(19) Uani 1 1 d . . .
H5 H 0.4167 0.9932 0.2442 0.041 Uiso 1 1 calc R U .
N6 N 0.4680(5) 0.3374(3) 0.2122(3) 0.0191(12) Uani 1 1 d . . .
C6 C 0.3541(7) 0.9004(4) 0.2229(3) 0.0229(15) Uani 1 1 d . . .
C9 C -0.0008(6) 0.7221(4) 0.2439(3) 0.0166(14) Uani 1 1 d . . .
C8 C 0.2146(7) 0.9343(4) 0.2542(4) 0.0296(17) Uani 1 1 d . . .
H8A H 0.1604 0.9585 0.2170 0.044 Uiso 1 1 calc R U .
H8B H 0.2091 0.9781 0.2810 0.044 Uiso 1 1 calc R U .
H8C H 0.1837 0.8882 0.2850 0.044 Uiso 1 1 calc R U .
C7 C 0.5728(7) 0.7124(4) 0.1425(4) 0.0314(18) Uani 1 1 d . . .
H7A H 0.5250 0.7165 0.1044 0.047 Uiso 1 1 calc R U .
H7B H 0.5573 0.6663 0.1796 0.047 Uiso 1 1 calc R U .
H7C H 0.6661 0.7012 0.1252 0.047 Uiso 1 1 calc R U .
C10 C -0.0949(6) 0.7472(4) 0.3000(3) 0.0217(15) Uani 1 1 d . . .
C13 C -0.1306(7) 0.6401(4) 0.2221(4) 0.0288(17) Uani 1 1 d . . .
H13 H -0.1442 0.6041 0.1950 0.035 Uiso 1 1 calc R U .
C12 C -0.2206(7) 0.6618(5) 0.2784(4) 0.0340(19) Uani 1 1 d . . .
H12 H -0.2947 0.6402 0.2907 0.041 Uiso 1 1 calc R U .
C11 C -0.2028(7) 0.7151(5) 0.3168(4) 0.0289(17) Uani 1 1 d . . .
H11 H -0.2655 0.7303 0.3556 0.035 Uiso 1 1 calc R U .
C14 C -0.0211(6) 0.6690(4) 0.2036(3) 0.0222(15) Uani 1 1 d . . .
C16 C 0.0798(7) 0.6396(5) 0.1444(4) 0.0317(17) Uani 1 1 d . . .
H16A H 0.0430 0.6136 0.1164 0.048 Uiso 1 1 calc R U .
H16B H 0.1552 0.5980 0.1628 0.048 Uiso 1 1 calc R U .
H16C H 0.1071 0.6880 0.1154 0.048 Uiso 1 1 calc R U .
C15 C -0.0770(7) 0.8064(5) 0.3415(4) 0.0323(18) Uani 1 1 d . . .
H15A H -0.0700 0.8593 0.3107 0.048 Uiso 1 1 calc R U .
H15B H 0.0026 0.7805 0.3629 0.048 Uiso 1 1 calc R U .
H15C H -0.1519 0.8182 0.3779 0.048 Uiso 1 1 calc R U .
C17 C 0.1774(6) 0.9030(4) 0.0595(3) 0.0192(14) Uani 1 1 d . . .
H17 H 0.1083 0.9386 0.0309 0.023 Uiso 1 1 calc R U .
C18 C 0.2537(8) 0.8318(5) 0.0205(4) 0.0360(19) Uani 1 1 d . . .
H18A H 0.2933 0.8550 -0.0252 0.054 Uiso 1 1 calc R U .
H18B H 0.1953 0.8001 0.0146 0.054 Uiso 1 1 calc R U .
H18C H 0.3222 0.7939 0.0469 0.054 Uiso 1 1 calc R U .
C19 C 0.2593(8) 0.9602(5) 0.0638(4) 0.0359(19) Uani 1 1 d . . .
H19A H 0.3351 0.9267 0.0866 0.054 Uiso 1 1 calc R U .
H19B H 0.2070 1.0043 0.0908 0.054 Uiso 1 1 calc R U .
H19C H 0.2887 0.9864 0.0168 0.054 Uiso 1 1 calc R U .
C20 C -0.0346(6) 0.9003(4) 0.1338(4) 0.0275(17) Uani 1 1 d . . .
H20 H -0.0689 0.8713 0.1798 0.033 Uiso 1 1 calc R U .
C21 C -0.0887(7) 0.8759(5) 0.0786(4) 0.0329(18) Uani 1 1 d . . .
H21A H -0.0521 0.8997 0.0323 0.049 Uiso 1 1 calc R U .
H21B H -0.1837 0.8980 0.0846 0.049 Uiso 1 1 calc R U .
H21C H -0.0653 0.8142 0.0833 0.049 Uiso 1 1 calc R U .
C22 C -0.0831(7) 0.9953(4) 0.1351(4) 0.0360(19) Uani 1 1 d . . .
H22A H -0.0484 1.0261 0.0915 0.054 Uiso 1 1 calc R U .
H22B H -0.0537 1.0079 0.1742 0.054 Uiso 1 1 calc R U .
H22C H -0.1784 1.0129 0.1406 0.054 Uiso 1 1 calc R U .
C23 C 0.6136(6) 0.4919(4) 0.1624(3) 0.0178(14) Uani 1 1 d . . .
C24 C 0.5692(7) 0.5319(4) 0.0982(3) 0.0233(15) Uani 1 1 d . . .
C25 C 0.6588(8) 0.5487(4) 0.0417(4) 0.0331(18) Uani 1 1 d . . .
H25 H 0.6294 0.5759 -0.0015 0.040 Uiso 1 1 calc R U .
C26 C 0.7894(8) 0.5272(5) 0.0459(4) 0.0360(19) Uani 1 1 d . . .
H26 H 0.8496 0.5385 0.0059 0.043 Uiso 1 1 calc R U .
C27 C 0.8316(8) 0.4895(5) 0.1083(4) 0.0351(19) Uani 1 1 d . . .
H27 H 0.9218 0.4755 0.1114 0.042 Uiso 1 1 calc R U .
C28 C 0.7455(7) 0.4710(4) 0.1674(3) 0.0237(15) Uani 1 1 d . . .
C29 C 0.4268(7) 0.5581(5) 0.0927(4) 0.0329(18) Uani 1 1 d . . .
H29A H 0.4148 0.5700 0.0436 0.049 Uiso 1 1 calc R U .
H29B H 0.3845 0.6090 0.1136 0.049 Uiso 1 1 calc R U .
H29C H 0.3880 0.5124 0.1173 0.049 Uiso 1 1 calc R U .
C30 C 0.7940(7) 0.4307(5) 0.2354(4) 0.0360(19) Uani 1 1 d . . .
H30A H 0.7672 0.3785 0.2531 0.054 Uiso 1 1 calc R U .
H30B H 0.7574 0.4697 0.2689 0.054 Uiso 1 1 calc R U .
H30C H 0.8892 0.4175 0.2288 0.054 Uiso 1 1 calc R U .
C31 C 0.2877(6) 0.4052(4) 0.3605(3) 0.0149(13) Uani 1 1 d . . .
C32 C 0.3539(7) 0.3323(4) 0.4030(3) 0.0214(15) Uani 1 1 d . . .
C33 C 0.2862(7) 0.2992(4) 0.4635(4) 0.0284(17) Uani 1 1 d . . .
H33 H 0.3294 0.2490 0.4913 0.034 Uiso 1 1 calc R U .
C34 C 0.1572(8) 0.3374(5) 0.4843(4) 0.0344(19) Uani 1 1 d . . .
H34 H 0.1123 0.3142 0.5263 0.041 Uiso 1 1 calc R U .
C35 C 0.0942(7) 0.4095(5) 0.4438(4) 0.0316(18) Uani 1 1 d . . .
H35 H 0.0053 0.4358 0.4582 0.038 Uiso 1 1 calc R U .
C36 C 0.1573(6) 0.4445(4) 0.3824(3) 0.0204(15) Uani 1 1 d . . .
C38 C 0.0874(7) 0.5247(5) 0.3406(4) 0.0346(19) Uani 1 1 d . . .
H38A H 0.1160 0.5719 0.3477 0.052 Uiso 1 1 calc R U .
H38B H -0.0066 0.5350 0.3556 0.052 Uiso 1 1 calc R U .
H38C H 0.1070 0.5197 0.2912 0.052 Uiso 1 1 calc R U .
C39 C 0.3625(7) 0.3019(4) 0.2070(4) 0.0319(18) Uani 1 1 d . . .
H39 H 0.3949 0.2700 0.1671 0.038 Uiso 1 1 calc R U .
C40 C 0.2399(8) 0.3694(5) 0.1883(5) 0.044(2) Uani 1 1 d . . .
H40A H 0.2621 0.4084 0.1464 0.067 Uiso 1 1 calc R U .
H40B H 0.2012 0.4009 0.2269 0.067 Uiso 1 1 calc R U .
H40C H 0.1775 0.3427 0.1794 0.067 Uiso 1 1 calc R U .
C41 C 0.3314(9) 0.2383(5) 0.2699(4) 0.046(2) Uani 1 1 d . . .
H41A H 0.2694 0.2118 0.2601 0.069 Uiso 1 1 calc R U .
H41B H 0.2932 0.2672 0.3100 0.069 Uiso 1 1 calc R U .
H41C H 0.4115 0.1948 0.2802 0.069 Uiso 1 1 calc R U .
C42 C 0.5949(7) 0.3014(4) 0.1718(4) 0.0259(16) Uani 1 1 d . . .
H42 H 0.6577 0.3289 0.1816 0.031 Uiso 1 1 calc R U .
C43 C 0.5944(8) 0.3219(5) 0.0939(4) 0.039(2) Uani 1 1 d . . .
H43A H 0.5639 0.3832 0.0797 0.058 Uiso 1 1 calc R U .
H43B H 0.5362 0.2946 0.0814 0.058 Uiso 1 1 calc R U .
H43C H 0.6828 0.3011 0.0702 0.058 Uiso 1 1 calc R U .
C44 C 0.6482(8) 0.2068(4) 0.1956(4) 0.0374(19) Uani 1 1 d . . .
H44A H 0.5942 0.1764 0.1831 0.056 Uiso 1 1 calc R U .
H44B H 0.6468 0.1952 0.2461 0.056 Uiso 1 1 calc R U .
H44C H 0.7378 0.1879 0.1728 0.056 Uiso 1 1 calc R U .
C45 C 0.3548(6) 0.6753(4) 0.3423(3) 0.0133(13) Uani 1 1 d . . .
C46 C 0.4335(5) 0.5961(3) 0.3501(3) 0.0098(12) Uani 1 1 d . . .
C47 C 0.3402(6) 0.7422(4) 0.3826(3) 0.0169(14) Uani 1 1 d . . .
C48 C 0.2378(7) 0.7615(4) 0.4345(4) 0.0264(16) Uani 1 1 d . . .
H48 H 0.1722 0.7324 0.4441 0.032 Uiso 1 1 calc R U .
C49 C 0.2294(9) 0.8222(5) 0.4727(4) 0.042(2) Uani 1 1 d . . .
H49 H 0.1583 0.8346 0.5086 0.051 Uiso 1 1 calc R U .
C50 C 0.3220(10) 0.8651(5) 0.4596(5) 0.050(3) Uani 1 1 d . . .
H50 H 0.3162 0.9065 0.4868 0.060 Uiso 1 1 calc R U .
C51 C 0.4232(9) 0.8484(4) 0.4074(4) 0.040(2) Uani 1 1 d . . .
H51 H 0.4871 0.8789 0.3976 0.048 Uiso 1 1 calc R U .
C52 C 0.4327(7) 0.7873(4) 0.3687(4) 0.0242(16) Uani 1 1 d . . .
H52 H 0.5032 0.7761 0.3322 0.029 Uiso 1 1 calc R U .
C53 C 0.5302(6) 0.5562(4) 0.3985(3) 0.0141(13) Uani 1 1 d . . .
C54 C 0.5978(6) 0.4692(4) 0.4067(3) 0.0179(10) Uani 1 1 d . . .
H54 H 0.5846 0.4264 0.3828 0.021 Uiso 1 1 calc R U .
C55 C 0.6869(6) 0.4529(4) 0.4542(3) 0.0217(15) Uani 1 1 d . . .
H55 H 0.7468 0.3967 0.4699 0.026 Uiso 1 1 calc R U .
C56 C 0.6750(6) 0.5291(4) 0.4769(3) 0.0179(10) Uani 1 1 d . . .
H56 H 0.7254 0.5365 0.5111 0.021 Uiso 1 1 calc R U .
C57 C 0.5782(6) 0.5934(4) 0.4428(3) 0.0161(14) Uani 1 1 d . . .
H57 H 0.5488 0.6542 0.4486 0.019 Uiso 1 1 calc R U .
C58 C 1.2488(8) 0.1866(5) 0.0745(5) 0.042(2) Uani 1 1 d . . .
C59 C 1.1998(9) 0.1559(5) 0.1407(4) 0.044(2) Uani 1 1 d . . .
H59 H 1.2545 0.1114 0.1685 0.053 Uiso 1 1 calc R U .
C60 C 1.0728(11) 0.1889(6) 0.1672(5) 0.063(3) Uani 1 1 d . . .
H60 H 1.0388 0.1667 0.2127 0.075 Uiso 1 1 calc R U .
C61 C 0.9959(10) 0.2536(7) 0.1276(7) 0.073(3) Uani 1 1 d . . .
H61 H 0.9079 0.2768 0.1460 0.088 Uiso 1 1 calc R U .
C62 C 1.0425(12) 0.2856(7) 0.0622(6) 0.073(3) Uani 1 1 d . . .
H62 H 0.9881 0.3308 0.0349 0.087 Uiso 1 1 calc R U .
C63 C 1.1687(11) 0.2518(6) 0.0366(5) 0.063(3) Uani 1 1 d . . .
H63 H 1.2019 0.2743 -0.0090 0.075 Uiso 1 1 calc R U .
C64 C 1.3882(10) 0.1501(7) 0.0453(7) 0.087(4) Uani 1 1 d . . .
H64A H 1.3911 0.1286 0.0028 0.131 Uiso 1 1 calc R U .
H64B H 1.4300 0.1038 0.0796 0.131 Uiso 1 1 calc R U .
H64C H 1.4343 0.1942 0.0344 0.131 Uiso 1 1 calc R U .
C37 C 0.4965(7) 0.2875(4) 0.3852(4) 0.0301(17) Uani 1 1 d . . .
H37A H 0.5371 0.3233 0.3473 0.045 Uiso 1 1 calc R U .
H37B H 0.5043 0.2340 0.3706 0.045 Uiso 1 1 calc R U .
H37C H 0.5403 0.2763 0.4262 0.045 Uiso 1 1 calc R U .

loop_
_atom_site_aniso_label
_atom_site_aniso_U_11
_atom_site_aniso_U_22
_atom_site_aniso_U_33
_atom_site_aniso_U_23
_atom_site_aniso_U_13
_atom_site_aniso_U_12
Ge1 0.0150(3) 0.0106(3) 0.0142(3) 0.0011(2) -0.0056(3) -0.0037(3)
C1 0.023(4) 0.008(3) 0.023(3) 0.008(3) -0.009(3) -0.008(3)
N1 0.015(3) 0.010(3) 0.019(3) 0.005(2) -0.005(2) -0.001(2)
Fe1 0.0141(6) 0.0129(6) 0.0102(6) 0.0007(5) -0.0043(5) -0.0034(5)
B1 0.018(4) 0.010(3) 0.019(4) -0.012(3) 0.007(3) -0.004(3)
B2 0.016(4) 0.021(4) 0.023(4) -0.002(3) -0.009(3) -0.001(3)
Ge2 0.0157(3) 0.0104(3) 0.0103(3) -0.0007(2) -0.0027(3) -0.0038(3)
C2 0.024(4) 0.018(3) 0.021(3) 0.009(3) -0.003(3) -0.006(3)
N2 0.012(3) 0.013(3) 0.017(3) 0.003(2) -0.006(2) -0.004(2)
N4 0.017(3) 0.015(3) 0.013(3) -0.007(2) 0.004(2) -0.003(2)
C4 0.036(5) 0.030(4) 0.060(6) 0.004(4) -0.014(4) -0.024(4)
N3 0.013(3) 0.018(3) 0.013(3) 0.004(2) -0.001(2) 0.002(2)
C3 0.024(4) 0.025(4) 0.051(5) 0.006(4) 0.001(4) -0.010(3)
N5 0.019(3) 0.005(2) 0.020(3) 0.000(2) -0.003(2) -0.004(2)
C5 0.046(5) 0.017(4) 0.043(5) 0.002(3) -0.012(4) -0.014(3)
N6 0.025(3) 0.020(3) 0.016(3) -0.011(2) -0.003(2) -0.008(2)
C6 0.026(4) 0.020(4) 0.023(4) 0.006(3) -0.011(3) -0.010(3)
C9 0.020(3) 0.012(3) 0.016(3) 0.006(2) -0.011(3) -0.002(3)
C8 0.034(4) 0.023(4) 0.032(4) -0.010(3) -0.004(3) -0.004(3)
C7 0.019(4) 0.031(4) 0.036(4) -0.003(3) 0.004(3) 0.001(3)
C10 0.022(4) 0.019(3) 0.020(3) 0.001(3) -0.003(3) -0.003(3)
C13 0.028(4) 0.023(4) 0.038(4) 0.000(3) -0.014(3) -0.008(3)
C12 0.021(4) 0.041(5) 0.045(5) 0.003(4) -0.014(4) -0.016(3)
C11 0.016(4) 0.038(4) 0.026(4) 0.001(3) 0.003(3) -0.005(3)
C14 0.020(4) 0.020(4) 0.022(3) 0.005(3) -0.006(3) -0.004(3)
C16 0.033(4) 0.036(4) 0.032(4) -0.010(3) -0.012(3) -0.009(3)
C15 0.033(4) 0.037(4) 0.024(4) -0.007(3) 0.007(3) -0.011(3)
C17 0.015(3) 0.020(3) 0.018(3) 0.005(3) -0.004(3) -0.003(3)
C18 0.046(5) 0.032(4) 0.019(4) -0.003(3) 0.010(3) -0.003(4)
C19 0.041(5) 0.042(5) 0.028(4) 0.009(3) -0.009(4) -0.022(4)
C20 0.019(4) 0.027(4) 0.027(4) 0.007(3) -0.003(3) 0.000(3)
C21 0.024(4) 0.040(4) 0.034(4) 0.012(3) -0.013(3) -0.013(3)
C22 0.031(4) 0.031(4) 0.031(4) 0.005(3) 0.001(3) 0.003(3)
C23 0.020(4) 0.011(3) 0.022(3) -0.004(3) -0.001(3) -0.004(3)
C24 0.032(4) 0.019(3) 0.017(3) -0.005(3) 0.002(3) -0.005(3)
C25 0.043(5) 0.025(4) 0.025(4) -0.004(3) 0.005(3) -0.006(3)
C26 0.035(5) 0.041(5) 0.026(4) -0.008(3) 0.016(3) -0.013(4)
C27 0.029(4) 0.036(4) 0.041(5) -0.011(4) 0.005(4) -0.013(3)
C28 0.029(4) 0.022(4) 0.021(3) -0.007(3) 0.005(3) -0.010(3)
C29 0.038(4) 0.037(4) 0.020(4) -0.002(3) -0.008(3) -0.003(4)
C30 0.026(4) 0.041(5) 0.038(4) -0.002(4) -0.006(3) -0.006(3)
C31 0.018(3) 0.014(3) 0.015(3) -0.001(2) -0.004(3) -0.008(3)
C32 0.029(4) 0.011(3) 0.026(4) -0.005(3) -0.005(3) -0.007(3)
C33 0.044(5) 0.014(3) 0.025(4) 0.006(3) -0.008(3) -0.010(3)
C34 0.047(5) 0.034(4) 0.024(4) 0.006(3) 0.004(4) -0.027(4)
C35 0.025(4) 0.036(4) 0.034(4) 0.000(3) 0.001(3) -0.016(3)
C36 0.018(3) 0.023(4) 0.021(3) -0.001(3) -0.004(3) -0.009(3)
C38 0.023(4) 0.037(4) 0.030(4) 0.003(3) 0.002(3) 0.001(3)
C39 0.040(5) 0.027(4) 0.036(4) -0.017(3) -0.008(4) -0.010(3)
C40 0.029(5) 0.048(5) 0.068(6) -0.020(4) -0.015(4) -0.015(4)
C41 0.067(6) 0.048(5) 0.040(5) -0.009(4) -0.001(4) -0.042(5)
C42 0.031(4) 0.019(4) 0.027(4) -0.011(3) 0.001(3) -0.004(3)
C43 0.052(5) 0.036(5) 0.029(4) -0.019(3) 0.003(4) -0.009(4)
C44 0.044(5) 0.022(4) 0.045(5) -0.015(3) -0.005(4) 0.000(3)
C45 0.016(3) 0.014(3) 0.013(3) -0.002(2) 0.000(3) -0.011(3)
C46 0.010(3) 0.012(3) 0.009(3) 0.002(2) -0.001(2) -0.007(2)
C47 0.023(4) 0.011(3) 0.016(3) 0.001(2) -0.007(3) -0.002(3)
C48 0.030(4) 0.017(4) 0.029(4) -0.005(3) 0.000(3) -0.003(3)
C49 0.053(5) 0.031(4) 0.036(5) -0.013(4) -0.002(4) 0.000(4)
C50 0.091(8) 0.025(4) 0.042(5) -0.016(4) -0.025(5) -0.012(5)
C51 0.061(6) 0.018(4) 0.050(5) 0.000(4) -0.024(5) -0.020(4)
C52 0.028(4) 0.015(3) 0.030(4) -0.002(3) -0.014(3) -0.002(3)
C53 0.014(3) 0.013(3) 0.014(3) 0.000(2) 0.002(2) -0.007(3)
C54 0.011(2) 0.024(2) 0.020(2) -0.0004(19) -0.0060(18) -0.0063(19)
C55 0.011(3) 0.027(4) 0.019(3) 0.001(3) -0.002(3) 0.002(3)
C56 0.011(2) 0.024(2) 0.020(2) -0.0004(19) -0.0060(18) -0.0063(19)
C57 0.019(3) 0.015(3) 0.015(3) 0.004(3) -0.003(3) -0.010(3)
C58 0.042(5) 0.032(5) 0.057(6) -0.017(4) 0.007(4) -0.017(4)
C59 0.060(6) 0.032(5) 0.042(5) -0.004(4) -0.014(4) -0.013(4)
C60 0.084(8) 0.049(6) 0.055(6) -0.021(5) 0.030(6) -0.035(6)
C61 0.042(6) 0.067(8) 0.118(11) -0.053(7) 0.011(7) -0.014(5)
C62 0.084(9) 0.052(7) 0.075(8) -0.015(6) -0.024(7) 0.004(6)
C63 0.089(8) 0.048(6) 0.044(6) -0.006(5) 0.004(6) -0.019(6)
C64 0.049(7) 0.076(8) 0.134(12) -0.037(8) 0.026(7) -0.025(6)
C37 0.033(4) 0.020(4) 0.035(4) 0.000(3) -0.011(3) -0.004(3)

loop_
_atom_type_symbol
_atom_type_description
_atom_type_scat_dispersion_real
_atom_type_scat_dispersion_imag
_atom_type_scat_source
C C 0.0033 0.0016 'International Tables Vol C Tables 4.2.6.8 and 6.1.1.4'
H H 0.0000 0.0000 'International Tables Vol C Tables 4.2.6.8 and 6.1.1.4'
B B 0.0013 0.0007 'International Tables Vol C Tables 4.2.6.8 and 6.1.1.4'
Fe Fe 0.3463 0.8444 'International Tables Vol C Tables 4.2.6.8 and 6.1.1.4'
Ge Ge 0.1547 1.8001 'International Tables Vol C Tables 4.2.6.8 and 6.1.1.4'
N N 0.0061 0.0033 'International Tables Vol C Tables 4.2.6.8 and 6.1.1.4'

loop_
_geom_angle_atom_site_label_1
_geom_angle_atom_site_label_2
_geom_angle_atom_site_label_3
_geom_angle
_geom_angle_site_symmetry_1
_geom_angle_site_symmetry_3
N2 Ge1 N1 75.7(2) . .
N2 Ge1 C45 132.6(2) . .
N1 Ge1 C45 114.3(2) . .
N2 Ge1 B1 37.8(2) . .
N1 Ge1 B1 38.0(2) . .
C45 Ge1 B1 135.5(2) . .
N2 Ge1 Ge2 135.50(16) . .
N1 Ge1 Ge2 132.52(16) . .
C45 Ge1 Ge2 73.44(17) . .
B1 Ge1 Ge2 149.63(16) . .
C6 C1 N1 122.3(6) . .
C6 C1 C2 119.5(6) . .
N1 C1 C2 118.2(6) . .
C1 N1 B1 132.8(5) . .
C1 N1 Ge1 123.1(4) . .
B1 N1 Ge1 90.6(4) . .
C57 Fe1 C57 180.0 . 2_666
C57 Fe1 C54 111.5(3) . 2_666
C57 Fe1 C54 68.5(3) 2_666 2_666
C57 Fe1 C54 68.5(3) . .
C57 Fe1 C54 111.5(3) 2_666 .
C54 Fe1 C54 180.0 2_666 .
C57 Fe1 C53 138.9(2) . 2_666
C57 Fe1 C53 41.1(2) 2_666 2_666
C54 Fe1 C53 40.7(2) 2_666 2_666
C54 Fe1 C53 139.3(2) . 2_666
C57 Fe1 C53 41.1(2) . .
C57 Fe1 C53 138.9(2) 2_666 .
C54 Fe1 C53 139.3(2) 2_666 .
C54 Fe1 C53 40.7(2) . .
C53 Fe1 C53 180.0 2_666 .
C57 Fe1 C56 40.8(2) . .
C57 Fe1 C56 139.2(2) 2_666 .
C54 Fe1 C56 111.8(3) 2_666 .
C54 Fe1 C56 68.2(3) . .
C53 Fe1 C56 111.2(2) 2_666 .
C53 Fe1 C56 68.8(2) . .
C57 Fe1 C56 139.2(2) . 2_666
C57 Fe1 C56 40.8(2) 2_666 2_666
C54 Fe1 C56 68.2(3) 2_666 2_666
C54 Fe1 C56 111.8(3) . 2_666
C53 Fe1 C56 68.8(2) 2_666 2_666
C53 Fe1 C56 111.2(2) . 2_666
C56 Fe1 C56 180.0 . 2_666
C57 Fe1 C55 111.9(3) . 2_666
C57 Fe1 C55 68.1(3) 2_666 2_666
C54 Fe1 C55 40.4(2) 2_666 2_666
C54 Fe1 C55 139.6(2) . 2_666
C53 Fe1 C55 68.3(2) 2_666 2_666
C53 Fe1 C55 111.7(2) . 2_666
C56 Fe1 C55 139.7(3) . 2_666
C56 Fe1 C55 40.3(3) 2_666 2_666
C57 Fe1 C55 68.1(3) . .
C57 Fe1 C55 111.9(3) 2_666 .
C54 Fe1 C55 139.6(2) 2_666 .
C54 Fe1 C55 40.4(2) . .
C53 Fe1 C55 111.7(2) 2_666 .
C53 Fe1 C55 68.3(2) . .
C56 Fe1 C55 40.3(3) . .
C56 Fe1 C55 139.7(3) 2_666 .
C55 Fe1 C55 180.0 2_666 .
N3 B1 N2 128.2(6) . .
N3 B1 N1 129.1(6) . .
N2 B1 N1 102.6(5) . .
N3 B1 Ge1 173.1(5) . .
N2 B1 Ge1 51.3(3) . .
N1 B1 Ge1 51.4(3) . .
N6 B2 N4 128.2(6) . .
N6 B2 N5 129.3(6) . .
N4 B2 N5 102.4(5) . .
N6 B2 Ge2 170.3(5) . .
N4 B2 Ge2 51.6(3) . .
N5 B2 Ge2 51.5(3) . .
N5 Ge2 N4 75.7(2) . .
N5 Ge2 C46 123.5(2) . .
N4 Ge2 C46 127.7(2) . .
N5 Ge2 B2 38.1(2) . .
N4 Ge2 B2 38.0(2) . .
C46 Ge2 B2 141.8(2) . .
N5 Ge2 Ge1 132.12(15) . .
N4 Ge2 Ge1 132.62(15) . .
C46 Ge2 Ge1 73.96(16) . .
B2 Ge2 Ge1 144.13(17) . .
C3 C2 C1 119.0(7) . .
C3 C2 C7 120.8(6) . .
C1 C2 C7 120.2(6) . .
C9 N2 B1 136.3(5) . .
C9 N2 Ge1 129.7(4) . .
B1 N2 Ge1 90.9(4) . .
C23 N4 B2 133.2(5) . .
C23 N4 Ge2 130.1(4) . .
B2 N4 Ge2 90.4(4) . .
C3 C4 C5 119.8(7) . .
C3 C4 H4 120.1 . .
C5 C4 H4 120.1 . .
B1 N3 C20 120.4(5) . .
B1 N3 C17 123.9(5) . .
C20 N3 C17 115.1(5) . .
C4 C3 C2 121.4(7) . .
C4 C3 H3 119.3 . .
C2 C3 H3 119.3 . .
C31 N5 B2 134.8(5) . .
C31 N5 Ge2 130.0(4) . .
B2 N5 Ge2 90.4(4) . .
C6 C5 C4 120.6(7) . .
C6 C5 H5 119.7 . .
C4 C5 H5 119.7 . .
B2 N6 C39 125.4(6) . .
B2 N6 C42 119.2(6) . .
C39 N6 C42 114.6(5) . .
C5 C6 C1 119.6(7) . .
C5 C6 C8 118.8(7) . .
C1 C6 C8 121.6(6) . .
C10 C9 N2 118.9(6) . .
C10 C9 C14 119.5(6) . .
N2 C9 C14 121.6(6) . .
C6 C8 H8A 109.5 . .
C6 C8 H8B 109.5 . .
H8A C8 H8B 109.5 . .
C6 C8 H8C 109.5 . .
H8A C8 H8C 109.5 . .
H8B C8 H8C 109.5 . .
C2 C7 H7A 109.5 . .
C2 C7 H7B 109.5 . .
H7A C7 H7B 109.5 . .
C2 C7 H7C 109.5 . .
H7A C7 H7C 109.5 . .
H7B C7 H7C 109.5 . .
C11 C10 C9 118.9(7) . .
C11 C10 C15 121.2(6) . .
C9 C10 C15 120.0(6) . .
C12 C13 C14 121.7(7) . .
C12 C13 H13 119.1 . .
C14 C13 H13 119.1 . .
C13 C12 C11 119.4(7) . .
C13 C12 H12 120.3 . .
C11 C12 H12 120.3 . .
C12 C11 C10 121.4(7) . .
C12 C11 H11 119.3 . .
C10 C11 H11 119.3 . .
C13 C14 C9 119.0(6) . .
C13 C14 C16 120.4(7) . .
C9 C14 C16 120.4(6) . .
C14 C16 H16A 109.5 . .
C14 C16 H16B 109.5 . .
H16A C16 H16B 109.5 . .
C14 C16 H16C 109.5 . .
H16A C16 H16C 109.5 . .
H16B C16 H16C 109.5 . .
C10 C15 H15A 109.5 . .
C10 C15 H15B 109.5 . .
H15A C15 H15B 109.5 . .
C10 C15 H15C 109.5 . .
H15A C15 H15C 109.5 . .
H15B C15 H15C 109.5 . .
N3 C17 C18 111.4(5) . .
N3 C17 C19 114.6(6) . .
C18 C17 C19 112.2(6) . .
N3 C17 H17 106.0 . .
C18 C17 H17 106.0 . .
C19 C17 H17 106.0 . .
C17 C18 H18A 109.5 . .
C17 C18 H18B 109.5 . .
H18A C18 H18B 109.5 . .
C17 C18 H18C 109.5 . .
H18A C18 H18C 109.5 . .
H18B C18 H18C 109.5 . .
C17 C19 H19A 109.5 . .
C17 C19 H19B 109.5 . .
H19A C19 H19B 109.5 . .
C17 C19 H19C 109.5 . .
H19A C19 H19C 109.5 . .
H19B C19 H19C 109.5 . .
N3 C20 C21 112.8(6) . .
N3 C20 C22 111.0(6) . .
C21 C20 C22 111.8(6) . .
N3 C20 H20 106.9 . .
C21 C20 H20 106.9 . .
C22 C20 H20 106.9 . .
C20 C21 H21A 109.5 . .
C20 C21 H21B 109.5 . .
H21A C21 H21B 109.5 . .
C20 C21 H21C 109.5 . .
H21A C21 H21C 109.5 . .
H21B C21 H21C 109.5 . .
C20 C22 H22A 109.5 . .
C20 C22 H22B 109.5 . .
H22A C22 H22B 109.5 . .
C20 C22 H22C 109.5 . .
H22A C22 H22C 109.5 . .
H22B C22 H22C 109.5 . .
C28 C23 C24 119.8(6) . .
C28 C23 N4 118.9(6) . .
C24 C23 N4 121.3(6) . .
C25 C24 C23 118.6(7) . .
C25 C24 C29 121.0(6) . .
C23 C24 C29 120.4(6) . .
C26 C25 C24 122.0(7) . .
C26 C25 H25 119.0 . .
C24 C25 H25 119.0 . .
C27 C26 C25 119.1(7) . .
C27 C26 H26 120.4 . .
C25 C26 H26 120.4 . .
C26 C27 C28 121.6(7) . .
C26 C27 H27 119.2 . .
C28 C27 H27 119.2 . .
C23 C28 C27 118.9(7) . .
C23 C28 C30 120.6(6) . .
C27 C28 C30 120.6(7) . .
C24 C29 H29A 109.5 . .
C24 C29 H29B 109.5 . .
H29A C29 H29B 109.5 . .
C24 C29 H29C 109.5 . .
H29A C29 H29C 109.5 . .
H29B C29 H29C 109.5 . .
C28 C30 H30A 109.5 . .
C28 C30 H30B 109.5 . .
H30A C30 H30B 109.5 . .
C28 C30 H30C 109.5 . .
H30A C30 H30C 109.5 . .
H30B C30 H30C 109.5 . .
C36 C31 N5 119.5(5) . .
C36 C31 C32 119.3(6) . .
N5 C31 C32 121.1(6) . .
C33 C32 C31 119.0(6) . .
C33 C32 C37 117.8(6) . .
C31 C32 C37 123.2(6) . .
C34 C33 C32 121.4(6) . .
C34 C33 H33 119.3 . .
C32 C33 H33 119.3 . .
C35 C34 C33 119.3(7) . .
C35 C34 H34 120.3 . .
C33 C34 H34 120.3 . .
C34 C35 C36 121.4(7) . .
C34 C35 H35 119.3 . .
C36 C35 H35 119.3 . .
C35 C36 C31 119.4(6) . .
C35 C36 C38 120.2(6) . .
C31 C36 C38 120.3(6) . .
C36 C38 H38A 109.5 . .
C36 C38 H38B 109.5 . .
H38A C38 H38B 109.5 . .
C36 C38 H38C 109.5 . .
H38A C38 H38C 109.5 . .
H38B C38 H38C 109.5 . .
N6 C39 C41 114.2(6) . .
N6 C39 C40 112.9(6) . .
C41 C39 C40 111.1(7) . .
N6 C39 H39 106.0 . .
C41 C39 H39 106.0 . .
C40 C39 H39 106.0 . .
C39 C40 H40A 109.5 . .
C39 C40 H40B 109.5 . .
H40A C40 H40B 109.5 . .
C39 C40 H40C 109.5 . .
H40A C40 H40C 109.5 . .
H40B C40 H40C 109.5 . .
C39 C41 H41A 109.5 . .
C39 C41 H41B 109.5 . .
H41A C41 H41B 109.5 . .
C39 C41 H41C 109.5 . .
H41A C41 H41C 109.5 . .
H41B C41 H41C 109.5 . .
N6 C42 C43 113.6(6) . .
N6 C42 C44 112.7(6) . .
C43 C42 C44 111.1(6) . .
N6 C42 H42 106.3 . .
C43 C42 H42 106.3 . .
C44 C42 H42 106.3 . .
C42 C43 H43A 109.5 . .
C42 C43 H43B 109.5 . .
H43A C43 H43B 109.5 . .
C42 C43 H43C 109.5 . .
H43A C43 H43C 109.5 . .
H43B C43 H43C 109.5 . .
C42 C44 H44A 109.5 . .
C42 C44 H44B 109.5 . .
H44A C44 H44B 109.5 . .
C42 C44 H44C 109.5 . .
H44A C44 H44C 109.5 . .
H44B C44 H44C 109.5 . .
C46 C45 C47 128.0(6) . .
C46 C45 Ge1 106.0(4) . .
C47 C45 Ge1 125.5(4) . .
C45 C46 C53 128.8(6) . .
C45 C46 Ge2 106.0(4) . .
C53 C46 Ge2 125.1(4) . .
C48 C47 C52 118.3(6) . .
C48 C47 C45 122.1(6) . .
C52 C47 C45 119.5(6) . .
C49 C48 C47 120.6(7) . .
C49 C48 H48 119.7 . .
C47 C48 H48 119.7 . .
C50 C49 C48 120.7(8) . .
C50 C49 H49 119.7 . .
C48 C49 H49 119.7 . .
C49 C50 C51 119.8(8) . .
C49 C50 H50 120.1 . .
C51 C50 H50 120.1 . .
C50 C51 C52 120.0(8) . .
C50 C51 H51 120.0 . .
C52 C51 H51 120.0 . .
C51 C52 C47 120.5(7) . .
C51 C52 H52 119.8 . .
C47 C52 H52 119.8 . .
C54 C53 C57 107.0(5) . .
C54 C53 C46 123.2(6) . .
C57 C53 C46 129.8(5) . .
C54 C53 Fe1 69.4(3) . .
C57 C53 Fe1 69.1(3) . .
C46 C53 Fe1 128.2(4) . .
C55 C54 C53 108.6(6) . .
C55 C54 Fe1 70.3(4) . .
C53 C54 Fe1 70.0(4) . .
C55 C54 H54 125.7 . .
C53 C54 H54 125.7 . .
Fe1 C54 H54 125.7 . .
C56 C55 C54 108.4(5) . .
C56 C55 Fe1 69.8(4) . .
C54 C55 Fe1 69.2(3) . .
C56 C55 H55 125.8 . .
C54 C55 H55 125.8 . .
Fe1 C55 H55 125.8 . .
C55 C56 C57 107.7(6) . .
C55 C56 Fe1 70.0(4) . .
C57 C56 Fe1 69.1(3) . .
C55 C56 H56 126.1 . .
C57 C56 H56 126.1 . .
Fe1 C56 H56 126.1 . .
C56 C57 C53 108.2(5) . .
C56 C57 Fe1 70.1(3) . .
C53 C57 Fe1 69.8(3) . .
C56 C57 H57 125.9 . .
C53 C57 H57 125.9 . .
Fe1 C57 H57 125.9 . .
C63 C58 C59 118.3(8) . .
C63 C58 C64 121.1(9) . .
C59 C58 C64 120.6(9) . .
C60 C59 C58 120.6(9) . .
C60 C59 H59 119.7 . .
C58 C59 H59 119.7 . .
C61 C60 C59 119.4(9) . .
C61 C60 H60 120.3 . .
C59 C60 H60 120.3 . .
C62 C61 C60 121.2(10) . .
C62 C61 H61 119.4 . .
C60 C61 H61 119.4 . .
C61 C62 C63 118.8(10) . .
C61 C62 H62 120.6 . .
C63 C62 H62 120.6 . .
C62 C63 C58 121.9(10) . .
C62 C63 H63 119.1 . .
C58 C63 H63 119.1 . .
C58 C64 H64A 109.5 . .
C58 C64 H64B 109.5 . .
H64A C64 H64B 109.5 . .
C58 C64 H64C 109.5 . .
H64A C64 H64C 109.5 . .
H64B C64 H64C 109.5 . .
C32 C37 H37A 109.5 . .
C32 C37 H37B 109.5 . .
H37A C37 H37B 109.5 . .
C32 C37 H37C 109.5 . .
H37A C37 H37C 109.5 . .
H37B C37 H37C 109.5 . .

loop_
_geom_bond_atom_site_label_1
_geom_bond_atom_site_label_2
_geom_bond_distance
_geom_bond_site_symmetry_2
Ge1 N2 1.868(5) .
Ge1 N1 1.869(5) .
Ge1 C45 1.985(6) .
Ge1 B1 2.392(7) .
Ge1 Ge2 2.4502(9) .
C1 C6 1.393(9) .
C1 N1 1.400(8) .
C1 C2 1.407(9) .
N1 B1 1.473(9) .
Fe1 C57 2.035(6) .
Fe1 C57 2.035(6) 2_666
Fe1 C54 2.037(6) 2_666
Fe1 C54 2.037(6) .
Fe1 C53 2.045(6) 2_666
Fe1 C53 2.045(6) .
Fe1 C56 2.049(6) .
Fe1 C56 2.049(6) 2_666
Fe1 C55 2.052(6) 2_666
Fe1 C55 2.052(6) .
B1 N3 1.408(9) .
B1 N2 1.465(8) .
B2 N6 1.402(9) .
B2 N4 1.465(9) .
B2 N5 1.469(9) .
B2 Ge2 2.380(8) .
Ge2 N5 1.862(5) .
Ge2 N4 1.865(5) .
Ge2 C46 1.973(6) .
C2 C3 1.385(10) .
C2 C7 1.500(10) .
N2 C9 1.409(8) .
N4 C23 1.418(8) .
C4 C3 1.357(11) .
C4 C5 1.386(11) .
C4 H4 0.9500 .
N3 C20 1.471(8) .
N3 C17 1.482(8) .
C3 H3 0.9500 .
N5 C31 1.414(8) .
C5 C6 1.383(10) .
C5 H5 0.9500 .
N6 C39 1.475(9) .
N6 C42 1.480(8) .
C6 C8 1.509(10) .
C9 C10 1.402(9) .
C9 C14 1.410(9) .
C8 H8A 0.9800 .
C8 H8B 0.9800 .
C8 H8C 0.9800 .
C7 H7A 0.9800 .
C7 H7B 0.9800 .
C7 H7C 0.9800 .
C10 C11 1.389(10) .
C10 C15 1.498(10) .
C13 C12 1.370(11) .
C13 C14 1.375(10) .
C13 H13 0.9500 .
C12 C11 1.371(11) .
C12 H12 0.9500 .
C11 H11 0.9500 .
C14 C16 1.501(10) .
C16 H16A 0.9800 .
C16 H16B 0.9800 .
C16 H16C 0.9800 .
C15 H15A 0.9800 .
C15 H15B 0.9800 .
C15 H15C 0.9800 .
C17 C18 1.508(9) .
C17 C19 1.520(10) .
C17 H17 1.0000 .
C18 H18A 0.9800 .
C18 H18B 0.9800 .
C18 H18C 0.9800 .
C19 H19A 0.9800 .
C19 H19B 0.9800 .
C19 H19C 0.9800 .
C20 C21 1.522(10) .
C20 C22 1.530(10) .
C20 H20 1.0000 .
C21 H21A 0.9800 .
C21 H21B 0.9800 .
C21 H21C 0.9800 .
C22 H22A 0.9800 .
C22 H22B 0.9800 .
C22 H22C 0.9800 .
C23 C28 1.390(9) .
C23 C24 1.413(9) .
C24 C25 1.376(10) .
C24 C29 1.497(10) .
C25 C26 1.372(11) .
C25 H25 0.9500 .
C26 C27 1.366(11) .
C26 H26 0.9500 .
C27 C28 1.394(10) .
C27 H27 0.9500 .
C28 C30 1.495(10) .
C29 H29A 0.9800 .
C29 H29B 0.9800 .
C29 H29C 0.9800 .
C30 H30A 0.9800 .
C30 H30B 0.9800 .
C30 H30C 0.9800 .
C31 C36 1.400(9) .
C31 C32 1.414(8) .
C32 C33 1.383(9) .
C32 C37 1.516(9) .
C33 C34 1.378(10) .
C33 H33 0.9500 .
C34 C35 1.374(10) .
C34 H34 0.9500 .
C35 C36 1.383(9) .
C35 H35 0.9500 .
C36 C38 1.497(9) .
C38 H38A 0.9800 .
C38 H38B 0.9800 .
C38 H38C 0.9800 .
C39 C41 1.516(10) .
C39 C40 1.521(10) .
C39 H39 1.0000 .
C40 H40A 0.9800 .
C40 H40B 0.9800 .
C40 H40C 0.9800 .
C41 H41A 0.9800 .
C41 H41B 0.9800 .
C41 H41C 0.9800 .
C42 C43 1.515(10) .
C42 C44 1.525(9) .
C42 H42 1.0000 .
C43 H43A 0.9800 .
C43 H43B 0.9800 .
C43 H43C 0.9800 .
C44 H44A 0.9800 .
C44 H44B 0.9800 .
C44 H44C 0.9800 .
C45 C46 1.347(8) .
C45 C47 1.473(9) .
C46 C53 1.477(8) .
C47 C48 1.374(9) .
C47 C52 1.388(9) .
C48 C49 1.370(10) .
C48 H48 0.9500 .
C49 C50 1.363(13) .
C49 H49 0.9500 .
C50 C51 1.364(12) .
C50 H50 0.9500 .
C51 C52 1.380(10) .
C51 H51 0.9500 .
C52 H52 0.9500 .
C53 C54 1.418(8) .
C53 C57 1.433(9) .
C54 C55 1.413(9) .
C54 H54 1.0000 .
C55 C56 1.411(10) .
C55 H55 1.0000 .
C56 C57 1.422(8) .
C56 H56 1.0000 .
C57 H57 1.0000 .
C58 C63 1.365(13) .
C58 C59 1.372(12) .
C58 C64 1.504(12) .
C59 C60 1.369(13) .
C59 H59 0.9500 .
C60 C61 1.360(15) .
C60 H60 0.9500 .
C61 C62 1.357(16) .
C61 H61 0.9500 .
C62 C63 1.360(15) .
C62 H62 0.9500 .
C63 H63 0.9500 .
C64 H64A 0.9800 .
C64 H64B 0.9800 .
C64 H64C 0.9800 .
C37 H37A 0.9800 .
C37 H37B 0.9800 .
C37 H37C 0.9800 .

loop_
_platon_squeeze_void_nr
_platon_squeeze_void_average_x
_platon_squeeze_void_average_y
_platon_squeeze_void_average_z
_platon_squeeze_void_volume
_platon_squeeze_void_count_electrons
_platon_squeeze_void_content
1 -0.052 0.000 0.500 566 200 ' '
